data_7214564
loop_
_publ_author_name
'Lin, Yu-Mei'
'Lei, Zhen'
'Chang, Shan-Shan'
'Wang, Quan-Ming'

_publ_section_title
;
 Directed formation of tri-connected Cu(i) coordination polymers
;
_journal_issue 45
_journal_name_full CrystEngComm
_journal_page_first 9372
_journal_paper_doi 10.1039/c3ce41101j
_journal_volume 15
_journal_year 2013
_chemical_formula_sum 'C66 H56 B2 Cu2 F8 N8 P2'
_chemical_formula_weight 1323.83
_chemical_name_systematic
; 
 ? 
;
_space_group_IT_number 15
_symmetry_cell_setting monoclinic
_symmetry_space_group_name_Hall '-C 2yc'
_symmetry_space_group_name_H-M 'C 1 2/c 1'
_atom_sites_solution_hydrogens geom
_atom_sites_solution_primary direct
_atom_sites_solution_secondary difmap
_audit_creation_method SHELXL-97
_cell_angle_alpha 90.00
_cell_angle_beta 125.400(2)
_cell_angle_gamma 90.00
_cell_formula_units_Z 8
_cell_length_a 25.4343(5)
_cell_length_b 39.7572(8)
_cell_length_c 17.0847(3)
_cell_measurement_reflns_used 8980
_cell_measurement_temperature 173(2)
_cell_measurement_theta_max 62.0051
_cell_measurement_theta_min 3.3321
_cell_volume 14082.1(6)
_computing_structure_refinement 'SHELXL-97 (Sheldrick, 1997)'
_computing_structure_solution 'SHELXS-97 (Sheldrick, 1990)'
_diffrn_ambient_temperature 173(2)
_diffrn_measured_fraction_theta_full 0.988
_diffrn_measured_fraction_theta_max 0.988
_diffrn_measurement_device_type 'Xcalibur, Sapphire3, Gemini ultra'
_diffrn_radiation_monochromator graphite
_diffrn_radiation_source 'fine-focus sealed tube'
_diffrn_radiation_type CuK\a
_diffrn_radiation_wavelength 1.54178
_diffrn_reflns_av_R_equivalents 0.0193
_diffrn_reflns_av_sigmaI/netI 0.0328
_diffrn_reflns_limit_h_max 28
_diffrn_reflns_limit_h_min -20
_diffrn_reflns_limit_k_max 43
_diffrn_reflns_limit_k_min -45
_diffrn_reflns_limit_l_max 18
_diffrn_reflns_limit_l_min -19
_diffrn_reflns_number 24165
_diffrn_reflns_theta_full 62.09
_diffrn_reflns_theta_max 62.09
_diffrn_reflns_theta_min 3.88
_exptl_absorpt_coefficient_mu 1.711
_exptl_absorpt_correction_T_max 1.00000
_exptl_absorpt_correction_T_min 0.86592
_exptl_absorpt_correction_type multi-scan
_exptl_crystal_density_diffrn 1.249
_exptl_crystal_density_method 'not measured'
_exptl_crystal_F_000 5424
_platon_squeeze_details
'Due to the large number of disordered solvent molecules, SQUEEZE routine in PLATON was employed in the structural refinement.'
_refine_diff_density_max 0.609
_refine_diff_density_min -0.741
_refine_diff_density_rms 0.068
_refine_ls_extinction_method none
_refine_ls_goodness_of_fit_ref 1.010
_refine_ls_hydrogen_treatment constr
_refine_ls_matrix_type full
_refine_ls_number_parameters 806
_refine_ls_number_reflns 10970
_refine_ls_number_restraints 0
_refine_ls_restrained_S_all 1.010
_refine_ls_R_factor_all 0.0770
_refine_ls_R_factor_gt 0.0661
_refine_ls_shift/su_max 0.036
_refine_ls_shift/su_mean 0.003
_refine_ls_structure_factor_coef Fsqd
_refine_ls_weighting_details 'calc w=1/[\s^2^(Fo^2^)+(0.1360P)^2^+24.7218P] where P=(Fo^2^+2Fc^2^)/3'
_refine_ls_weighting_scheme calc
_refine_ls_wR_factor_gt 0.2058
_refine_ls_wR_factor_ref 0.2197
_reflns_number_gt 9083
_reflns_number_total 10970
_reflns_threshold_expression >2sigma(I)
_cod_data_source_file c3ce41101j.txt
_cod_data_source_block 4
_cod_original_cell_volume 14082.1(5)
_cod_original_sg_symbol_H-M C2/c
_cod_database_code 7214564

loop_
_symmetry_equiv_pos_as_xyz
'x, y, z'
'-x, y, -z+1/2'
'x+1/2, y+1/2, z'
'-x+1/2, y+1/2, -z+1/2'
'-x, -y, -z'
'x, -y, z-1/2'
'-x+1/2, -y+1/2, -z'
'x+1/2, -y+1/2, z-1/2'

loop_
_atom_site_label
_atom_site_type_symbol
_atom_site_fract_x
_atom_site_fract_y
_atom_site_fract_z
_atom_site_U_iso_or_equiv
_atom_site_adp_type
_atom_site_occupancy
_atom_site_symmetry_multiplicity
_atom_site_calc_flag
_atom_site_refinement_flags
Cu1 Cu 0.21629(3) 0.090120(14) 0.72436(4) 0.0585(2) Uani 1 1 d .
Cu2 Cu 0.74367(3) 0.158574(14) 1.24459(4) 0.0557(2) Uani 1 1 d .
P1 P 0.18174(5) 0.14142(2) 0.67691(6) 0.0493(2) Uani 1 1 d .
P2 P 0.80531(5) 0.11427(2) 1.31016(7) 0.0524(3) Uani 1 1 d .
N4 N 0.20484(18) 0.05669(9) 0.8056(3) 0.0621(8) Uani 1 1 d .
N3 N 0.20562(18) 0.05902(8) 0.6203(3) 0.0629(9) Uani 1 1 d .
N2 N 0.64695(16) 0.14443(8) 1.1535(2) 0.0577(8) Uani 1 1 d .
N7 N 0.74649(18) 0.19134(8) 1.3403(3) 0.0618(8) Uani 1 1 d .
N6 N 0.74730(16) 0.19234(8) 1.1561(2) 0.0562(8) Uani 1 1 d .
N1 N 0.31906(17) 0.09680(9) 0.8244(3) 0.0623(8) Uani 1 1 d .
N5 N 0.27155(18) 0.15075(9) 0.6466(3) 0.0670(9) Uani 1 1 d .
N8 N 0.7328(2) 0.09006(11) 1.3611(3) 0.0814(12) Uani 1 1 d .
C33 C 0.2010(2) 0.01459(10) 0.4899(3) 0.0605(10) Uani 1 1 d .
C36 C 0.2011(2) -0.00947(10) 0.4234(3) 0.0583(9) Uani 1 1 d .
C63 C 0.74934(16) 0.23807(9) 1.0322(3) 0.0472(8) Uani 1 1 d .
C73 C 0.74900(18) 0.23781(9) 1.4669(3) 0.0510(8) Uani 1 1 d .
C23 C 0.5170(2) 0.12550(10) 1.0214(3) 0.0587(10) Uani 1 1 d .
C32 C 0.1655(2) 0.00920(11) 0.5264(4) 0.0711(12) Uani 1 1 d .
H32A H 0.1387 -0.0095 0.5069 0.085 Uiso 1 1 calc R
C65 C 0.80216(18) 0.20198(11) 1.1700(3) 0.0585(10) Uani 1 1 d .
H65A H 0.8406 0.1930 1.2218 0.070 Uiso 1 1 calc R
C74 C 0.7841(2) 0.24265(11) 1.4293(3) 0.0681(11) Uani 1 1 d .
H74A H 0.8100 0.2616 1.4464 0.082 Uiso 1 1 calc R
C13 C 0.4489(2) 0.11556(10) 0.9534(3) 0.0587(9) Uani 1 1 d .
C121 C 0.15520(19) 0.16602(11) 0.7387(3) 0.0587(10) Uani 1 1 d .
C111 C 0.24866(19) 0.16529(10) 0.6926(3) 0.0543(9) Uani 1 1 d .
C131 C 0.11695(19) 0.14749(11) 0.5509(3) 0.0556(9) Uani 1 1 d .
C12 C 0.4287(2) 0.09423(12) 0.8769(4) 0.0728(12) Uani 1 1 d .
H12A H 0.4583 0.0859 0.8664 0.087 Uiso 1 1 calc R
C34 C 0.2376(2) 0.04378(10) 0.5183(3) 0.0632(10) Uani 1 1 d .
H34A H 0.2617 0.0488 0.4947 0.076 Uiso 1 1 calc R
C11 C 0.3642(2) 0.08536(12) 0.8158(4) 0.0719(12) Uani 1 1 d .
H11A H 0.3520 0.0705 0.7660 0.086 Uiso 1 1 calc R
C231 C 0.8733(2) 0.11970(12) 1.4354(3) 0.0648(11) Uani 1 1 d .
C226 C 0.8352(2) 0.11226(11) 1.1785(3) 0.0643(10) Uani 1 1 d .
H22A H 0.8079 0.1308 1.1520 0.077 Uiso 1 1 calc R
C41 C 0.2546(2) 0.03608(12) 0.8627(4) 0.0751(12) Uani 1 1 d .
H41A H 0.2910 0.0377 0.8626 0.090 Uiso 1 1 calc R
C35 C 0.2378(2) 0.06511(11) 0.5817(3) 0.0660(11) Uani 1 1 d .
H35A H 0.2617 0.0849 0.5988 0.079 Uiso 1 1 calc R
C25 C 0.5983(3) 0.16140(14) 1.1453(5) 0.0892(17) Uani 1 1 d .
H25A H 0.6086 0.1800 1.1848 0.107 Uiso 1 1 calc R
C31 C 0.1695(3) 0.03115(12) 0.5908(4) 0.0742(12) Uani 1 1 d .
H31A H 0.1460 0.0265 0.6156 0.089 Uiso 1 1 calc R
C61 C 0.6930(2) 0.20577(13) 1.0796(4) 0.0809(15) Uani 1 1 d .
H61A H 0.6538 0.1997 1.0683 0.097 Uiso 1 1 calc R
C64 C 0.80484(17) 0.22464(11) 1.1116(3) 0.0580(9) Uani 1 1 d .
H64A H 0.8447 0.2310 1.1259 0.070 Uiso 1 1 calc R
C222 C 0.8821(2) 0.06759(11) 1.2927(4) 0.0698(11) Uani 1 1 d .
H22B H 0.8878 0.0559 1.3442 0.084 Uiso 1 1 calc R
C14 C 0.4014(2) 0.12734(13) 0.9621(3) 0.0725(12) Uani 1 1 d .
H14A H 0.4121 0.1418 1.0121 0.087 Uiso 1 1 calc R
C75 C 0.7808(3) 0.21950(12) 1.3666(4) 0.0754(13) Uani 1 1 d .
H75A H 0.8040 0.2239 1.3412 0.091 Uiso 1 1 calc R
C42 C 0.1532(2) 0.05313(11) 0.8052(4) 0.0716(12) Uani 1 1 d .
H42A H 0.1177 0.0667 0.7643 0.086 Uiso 1 1 calc R
C221 C 0.84273(19) 0.09563(10) 1.2564(3) 0.0556(9) Uani 1 1 d .
C62 C 0.6922(2) 0.22781(13) 1.0176(4) 0.0777(14) Uani 1 1 d .
H62A H 0.6531 0.2360 0.9653 0.093 Uiso 1 1 calc R
C15 C 0.3381(2) 0.11768(14) 0.8971(3) 0.0754(13) Uani 1 1 d .
H15A H 0.3071 0.1262 0.9044 0.090 Uiso 1 1 calc R
C38 C 0.2543(3) -0.01257(12) 0.4218(4) 0.0737(12) Uani 1 1 d .
H38A H 0.2900 0.0012 0.4605 0.088 Uiso 1 1 calc R
C112 C 0.2764(2) 0.19304(12) 0.7510(3) 0.0720(12) Uani 1 1 d .
H11B H 0.2585 0.2029 0.7798 0.086 Uiso 1 1 calc R
C21 C 0.6295(2) 0.11865(12) 1.0935(3) 0.0657(11) Uani 1 1 d .
H21A H 0.6619 0.1067 1.0962 0.079 Uiso 1 1 calc R
C72 C 0.7161(3) 0.20803(13) 1.4427(4) 0.0898(18) Uani 1 1 d .
H72A H 0.6933 0.2027 1.4683 0.108 Uiso 1 1 calc R
C22 C 0.5672(2) 0.10846(12) 1.0282(3) 0.0656(11) Uani 1 1 d .
H22C H 0.5585 0.0902 0.9884 0.079 Uiso 1 1 calc R
C126 C 0.1627(2) 0.15240(14) 0.8187(3) 0.0734(12) Uani 1 1 d .
H12B H 0.1822 0.1314 0.8408 0.088 Uiso 1 1 calc R
C71 C 0.7162(3) 0.18585(13) 1.3811(4) 0.0921(18) Uani 1 1 d .
H71A H 0.6937 0.1658 1.3674 0.111 Uiso 1 1 calc R
C37 C 0.1490(2) -0.03026(12) 0.3623(4) 0.0740(12) Uani 1 1 d .
H37A H 0.1116 -0.0288 0.3597 0.089 Uiso 1 1 calc R
C136 C 0.1122(2) 0.17529(14) 0.4978(3) 0.0759(12) Uani 1 1 d .
H13A H 0.1449 0.1913 0.5260 0.091 Uiso 1 1 calc R
C115 C 0.3250(3) 0.16354(12) 0.6604(5) 0.0830(15) Uani 1 1 d .
C132 C 0.0689(2) 0.12328(14) 0.5078(3) 0.0740(13) Uani 1 1 d .
H13B H 0.0716 0.1041 0.5411 0.089 Uiso 1 1 calc R
C223 C 0.9132(3) 0.05706(13) 1.2512(5) 0.0854(15) Uani 1 1 d .
H22D H 0.9390 0.0379 1.2750 0.102 Uiso 1 1 calc R
C125 C 0.1418(3) 0.1694(2) 0.8668(4) 0.0970(19) Uani 1 1 d .
H12C H 0.1476 0.1600 0.9212 0.116 Uiso 1 1 calc R
C236 C 0.9056(3) 0.14974(15) 1.4610(4) 0.0859(15) Uani 1 1 d .
H23A H 0.8916 0.1672 1.4169 0.103 Uiso 1 1 calc R
C225 C 0.8675(3) 0.10164(15) 1.1398(4) 0.0808(14) Uani 1 1 d .
H22E H 0.8628 0.1132 1.0887 0.097 Uiso 1 1 calc R
C122 C 0.1265(2) 0.19743(13) 0.7069(4) 0.0747(12) Uani 1 1 d .
H12D H 0.1215 0.2071 0.6534 0.090 Uiso 1 1 calc R
C113 C 0.3326(3) 0.20576(14) 0.7652(5) 0.0903(16) Uani 1 1 d .
H11C H 0.3532 0.2244 0.8044 0.108 Uiso 1 1 calc R
C124 C 0.1128(3) 0.1998(2) 0.8338(5) 0.102(2) Uani 1 1 d .
H12E H 0.0979 0.2110 0.8652 0.122 Uiso 1 1 calc R
C224 C 0.9068(3) 0.07377(16) 1.1779(4) 0.0870(16) Uani 1 1 d .
H22F H 0.9290 0.0665 1.1528 0.104 Uiso 1 1 calc R
C24 C 0.5344(3) 0.15309(14) 1.0822(5) 0.0936(18) Uani 1 1 d .
H24A H 0.5028 0.1658 1.0799 0.112 Uiso 1 1 calc R
C114 C 0.3568(3) 0.19063(14) 0.7212(5) 0.0965(18) Uani 1 1 d .
H11D H 0.3950 0.1985 0.7320 0.116 Uiso 1 1 calc R
C123 C 0.1051(3) 0.21447(16) 0.7546(5) 0.0948(18) Uani 1 1 d .
H12F H 0.0858 0.2355 0.7334 0.114 Uiso 1 1 calc R
C232 C 0.8945(3) 0.09560(16) 1.5055(4) 0.0920(16) Uani 1 1 d .
H23B H 0.8723 0.0754 1.4901 0.110 Uiso 1 1 calc R
C133 C 0.0152(2) 0.1287(2) 0.4108(4) 0.104(2) Uani 1 1 d .
H13C H -0.0181 0.1131 0.3801 0.125 Uiso 1 1 calc R
C235 C 0.9622(3) 0.1535(2) 1.5588(6) 0.110(3) Uani 1 1 d .
H23C H 0.9863 0.1732 1.5770 0.132 Uiso 1 1 calc R
C135 C 0.0601(3) 0.1793(2) 0.4043(4) 0.0995(19) Uani 1 1 d .
H13D H 0.0579 0.1980 0.3696 0.119 Uiso 1 1 calc R
C134 C 0.0127(3) 0.1569(2) 0.3629(4) 0.108(2) Uani 1 1 d .
H13E H -0.0228 0.1604 0.3001 0.129 Uiso 1 1 calc R
C233 C 0.9484(3) 0.1008(2) 1.5984(5) 0.116(2) Uani 1 1 d .
H23D H 0.9622 0.0839 1.6441 0.139 Uiso 1 1 calc R
C116 C 0.3490(4) 0.14593(18) 0.6086(7) 0.127(3) Uani 1 1 d .
H11E H 0.3198 0.1281 0.5698 0.190 Uiso 1 1 calc R
H11F H 0.3910 0.1367 0.6547 0.190 Uiso 1 1 calc R
H11G H 0.3514 0.1617 0.5683 0.190 Uiso 1 1 calc R
C234 C 0.9799(3) 0.1292(3) 1.6224(5) 0.116(3) Uani 1 1 d .
H23E H 1.0155 0.1325 1.6854 0.140 Uiso 1 1 calc R
C211 C 0.75738(19) 0.08074(11) 1.3127(3) 0.0592(10) Uani 1 1 d .
C212 C 0.7413(3) 0.05113(13) 1.2628(4) 0.0837(14) Uani 1 1 d .
H21B H 0.7592 0.0453 1.2303 0.100 Uiso 1 1 calc R
C213 C 0.6970(3) 0.02995(16) 1.2621(5) 0.1015(19) Uani 1 1 d .
H21C H 0.6844 0.0099 1.2277 0.122 Uiso 1 1 calc R
C215 C 0.6906(3) 0.06913(18) 1.3593(5) 0.0993(18) Uani 1 1 d .
C214 C 0.6731(3) 0.03863(17) 1.3110(5) 0.104(2) Uani 1 1 d .
H21D H 0.6449 0.0243 1.3128 0.124 Uiso 1 1 calc R
C216 C 0.6626(5) 0.0821(3) 1.4084(8) 0.164(4) Uiso 1 1 d .
H21E H 0.6804 0.1039 1.4348 0.247 Uiso 1 1 calc R
H21F H 0.6726 0.0670 1.4592 0.247 Uiso 1 1 calc R
H21G H 0.6166 0.0839 1.3633 0.247 Uiso 1 1 calc R
B3 B 1.0000 0.2630(3) 0.2500 0.093(3) Uani 1 2 d S
B1 B 0.4157(4) 0.0433(2) 0.6263(8) 0.101(2) Uani 1 1 d .
B2 B 1.0061(12) 0.0193(6) 1.5662(17) 0.127(6) Uiso 0.50 1 d P
F32 F 0.95503(14) 0.24278(10) 0.2487(3) 0.1190(13) Uani 1 1 d .
F31 F 0.9695(2) 0.28190(14) 0.1717(4) 0.158(2) Uani 1 1 d .
F11 F 0.4048(7) 0.0094(3) 0.6117(11) 0.326(6) Uani 1 1 d .
F14 F 0.4091(5) 0.0500(4) 0.6932(11) 0.426(11) Uani 1 1 d .
F12 F 0.3753(4) 0.0491(2) 0.5346(6) 0.225(4) Uani 1 1 d .
F13 F 0.4733(5) 0.0477(2) 0.6491(9) 0.276(5) Uani 1 1 d .
F24 F 0.9479(5) 0.0006(4) 1.4037(12) 0.178(6) Uani 0.50 1 d P
F21 F 0.9873(4) 0.0189(3) 1.6275(8) 0.160(4) Uani 0.50 1 d P
F22 F 1.0290(5) 0.0503(3) 1.5622(12) 0.198(6) Uani 0.50 1 d P
F23 F 0.9510(4) 0.0143(3) 1.4743(8) 0.143(4) Uani 0.50 1 d P

loop_
_atom_site_aniso_label
_atom_site_aniso_U_11
_atom_site_aniso_U_22
_atom_site_aniso_U_33
_atom_site_aniso_U_23
_atom_site_aniso_U_13
_atom_site_aniso_U_12
Cu1 0.0698(4) 0.0470(3) 0.0654(4) -0.0023(2) 0.0430(3) -0.0058(2)
Cu2 0.0637(4) 0.0472(3) 0.0631(4) -0.0007(2) 0.0407(3) -0.0022(2)
P1 0.0534(5) 0.0461(5) 0.0491(5) -0.0091(4) 0.0301(4) -0.0101(4)
P2 0.0557(5) 0.0482(5) 0.0539(5) -0.0013(4) 0.0321(5) -0.0060(4)
N4 0.074(2) 0.0508(18) 0.068(2) 0.0048(16) 0.0451(19) 0.0003(16)
N3 0.075(2) 0.0468(18) 0.078(2) -0.0088(16) 0.051(2) -0.0068(16)
N2 0.0602(19) 0.0539(18) 0.067(2) -0.0046(15) 0.0416(17) -0.0047(15)
N7 0.075(2) 0.0483(18) 0.068(2) -0.0030(15) 0.0455(19) -0.0039(16)
N6 0.0555(18) 0.0522(18) 0.0640(19) 0.0050(15) 0.0363(16) 0.0019(14)
N1 0.060(2) 0.065(2) 0.063(2) 0.0001(16) 0.0361(17) 0.0007(16)
N5 0.069(2) 0.058(2) 0.089(2) -0.0020(18) 0.054(2) -0.0094(17)
N8 0.079(3) 0.085(3) 0.090(3) 0.008(2) 0.054(2) -0.007(2)
C33 0.072(3) 0.043(2) 0.072(2) -0.0025(18) 0.045(2) -0.0025(18)
C36 0.070(2) 0.045(2) 0.070(2) 0.0021(18) 0.046(2) 0.0038(18)
C63 0.0398(17) 0.0489(19) 0.0523(19) 0.0009(15) 0.0264(16) 0.0015(14)
C73 0.055(2) 0.0439(19) 0.0511(19) 0.0080(15) 0.0288(17) 0.0048(16)
C23 0.064(2) 0.051(2) 0.073(2) -0.0079(19) 0.046(2) -0.0050(18)
C32 0.084(3) 0.049(2) 0.097(3) -0.018(2) 0.062(3) -0.015(2)
C65 0.0430(19) 0.066(2) 0.052(2) 0.0073(18) 0.0197(16) -0.0029(17)
C74 0.089(3) 0.053(2) 0.081(3) -0.011(2) 0.060(3) -0.016(2)
C13 0.063(2) 0.052(2) 0.068(2) -0.0029(18) 0.042(2) -0.0035(18)
C121 0.049(2) 0.069(3) 0.053(2) -0.0216(19) 0.0265(17) -0.0155(18)
C111 0.052(2) 0.047(2) 0.057(2) -0.0017(16) 0.0278(18) -0.0084(16)
C131 0.053(2) 0.068(2) 0.050(2) -0.0145(18) 0.0320(18) -0.0114(18)
C12 0.062(3) 0.076(3) 0.085(3) -0.022(2) 0.045(2) -0.003(2)
C34 0.078(3) 0.050(2) 0.072(2) -0.0045(19) 0.049(2) -0.0083(19)
C11 0.067(3) 0.072(3) 0.079(3) -0.021(2) 0.043(2) -0.008(2)
C231 0.058(2) 0.079(3) 0.061(2) -0.014(2) 0.036(2) -0.016(2)
C226 0.064(2) 0.066(3) 0.062(2) -0.010(2) 0.037(2) -0.010(2)
C41 0.078(3) 0.071(3) 0.091(3) 0.020(3) 0.058(3) 0.008(2)
C35 0.086(3) 0.047(2) 0.070(2) -0.0063(19) 0.048(2) -0.012(2)
C25 0.075(3) 0.079(3) 0.124(4) -0.050(3) 0.063(3) -0.024(3)
C31 0.092(3) 0.059(3) 0.096(3) -0.017(2) 0.068(3) -0.016(2)
C61 0.051(2) 0.085(3) 0.110(4) 0.039(3) 0.049(3) 0.009(2)
C64 0.0372(18) 0.069(2) 0.060(2) 0.0046(19) 0.0237(17) -0.0058(17)
C222 0.063(2) 0.056(2) 0.083(3) -0.007(2) 0.038(2) -0.003(2)
C14 0.058(2) 0.086(3) 0.075(3) -0.023(2) 0.039(2) -0.003(2)
C75 0.094(3) 0.066(3) 0.092(3) -0.018(2) 0.069(3) -0.019(2)
C42 0.073(3) 0.055(2) 0.093(3) 0.017(2) 0.051(3) 0.003(2)
C221 0.049(2) 0.051(2) 0.065(2) -0.0116(17) 0.0314(18) -0.0109(16)
C62 0.040(2) 0.090(3) 0.095(3) 0.041(3) 0.035(2) 0.012(2)
C15 0.059(2) 0.100(4) 0.068(3) -0.013(3) 0.037(2) 0.007(2)
C38 0.078(3) 0.066(3) 0.086(3) -0.019(2) 0.053(3) -0.012(2)
C112 0.064(3) 0.062(3) 0.077(3) -0.011(2) 0.034(2) -0.017(2)
C21 0.062(2) 0.069(3) 0.067(2) -0.007(2) 0.037(2) 0.010(2)
C72 0.134(5) 0.073(3) 0.115(4) -0.036(3) 0.102(4) -0.045(3)
C22 0.061(2) 0.064(3) 0.066(2) -0.012(2) 0.034(2) 0.005(2)
C126 0.073(3) 0.091(3) 0.066(3) -0.020(2) 0.046(2) -0.022(2)
C71 0.145(5) 0.064(3) 0.124(4) -0.032(3) 0.110(4) -0.041(3)
C37 0.073(3) 0.059(3) 0.101(3) -0.019(2) 0.056(3) -0.007(2)
C136 0.074(3) 0.082(3) 0.065(3) 0.007(2) 0.037(2) 0.005(2)
C115 0.081(3) 0.061(3) 0.132(5) 0.008(3) 0.075(3) -0.004(2)
C132 0.065(3) 0.100(4) 0.063(2) -0.030(2) 0.040(2) -0.030(2)
C223 0.070(3) 0.065(3) 0.111(4) -0.022(3) 0.046(3) -0.003(2)
C125 0.086(4) 0.144(6) 0.080(3) -0.041(4) 0.059(3) -0.028(4)
C236 0.090(4) 0.097(4) 0.098(4) -0.033(3) 0.070(3) -0.034(3)
C225 0.081(3) 0.097(4) 0.080(3) -0.022(3) 0.056(3) -0.017(3)
C122 0.069(3) 0.074(3) 0.072(3) -0.018(2) 0.035(2) 0.001(2)
C113 0.074(3) 0.071(3) 0.111(4) -0.018(3) 0.045(3) -0.029(3)
C124 0.081(4) 0.137(6) 0.098(4) -0.061(4) 0.058(3) -0.023(4)
C224 0.074(3) 0.098(4) 0.100(4) -0.037(3) 0.057(3) -0.013(3)
C24 0.070(3) 0.091(4) 0.140(5) -0.051(4) 0.072(3) -0.017(3)
C114 0.073(3) 0.074(3) 0.150(5) 0.008(3) 0.069(4) -0.013(3)
C123 0.073(3) 0.093(4) 0.102(4) -0.044(3) 0.042(3) -0.001(3)
C232 0.084(3) 0.097(4) 0.061(3) 0.004(3) 0.022(3) -0.007(3)
C133 0.056(3) 0.180(7) 0.078(3) -0.061(4) 0.040(3) -0.043(4)
C235 0.080(4) 0.154(6) 0.115(5) -0.074(5) 0.068(4) -0.056(4)
C135 0.089(4) 0.138(5) 0.062(3) 0.023(3) 0.039(3) 0.017(4)
C134 0.079(4) 0.180(7) 0.059(3) 0.004(4) 0.038(3) 0.005(4)
C233 0.091(4) 0.143(6) 0.074(4) -0.011(4) 0.026(3) -0.009(4)
C116 0.148(6) 0.098(4) 0.221(9) -0.003(5) 0.157(7) -0.009(4)
C234 0.081(4) 0.192(8) 0.075(4) -0.028(5) 0.044(3) -0.021(5)
C211 0.051(2) 0.058(2) 0.062(2) 0.0097(19) 0.0286(19) -0.0022(18)
C212 0.082(3) 0.072(3) 0.094(3) -0.009(3) 0.049(3) -0.029(3)
C213 0.097(4) 0.078(4) 0.127(5) -0.006(3) 0.064(4) -0.030(3)
C215 0.094(4) 0.106(5) 0.127(5) 0.021(4) 0.081(4) -0.001(3)
C214 0.088(4) 0.098(4) 0.131(5) 0.024(4) 0.067(4) -0.020(3)
B3 0.036(4) 0.092(6) 0.120(7) 0.000 0.028(4) 0.000
B1 0.100(5) 0.095(5) 0.146(7) -0.006(5) 0.094(6) -0.011(4)
F32 0.0542(16) 0.110(3) 0.173(4) -0.025(2) 0.054(2) -0.0174(16)
F31 0.106(3) 0.178(5) 0.170(4) 0.073(4) 0.068(3) 0.065(3)
F11 0.350(16) 0.225(10) 0.449(18) -0.047(11) 0.257(15) -0.083(10)
F14 0.227(10) 0.63(3) 0.49(2) -0.33(2) 0.242(13) -0.117(13)
F12 0.204(7) 0.259(8) 0.210(7) 0.038(6) 0.119(6) -0.089(6)
F13 0.268(10) 0.242(8) 0.451(15) -0.056(9) 0.284(11) -0.081(7)
F24 0.107(7) 0.199(12) 0.219(13) 0.129(12) 0.089(9) 0.043(7)
F21 0.096(6) 0.215(11) 0.148(8) 0.030(8) 0.059(6) 0.012(6)
F22 0.125(7) 0.136(8) 0.333(18) 0.046(10) 0.133(10) 0.002(6)
F23 0.082(5) 0.171(9) 0.144(8) 0.079(7) 0.047(6) -0.005(5)

loop_
_atom_type_symbol
_atom_type_description
_atom_type_scat_dispersion_real
_atom_type_scat_dispersion_imag
_atom_type_scat_source
C C 0.0181 0.0091 'International Tables Vol C Tables 4.2.6.8 and 6.1.1.4'
H H 0.0000 0.0000 'International Tables Vol C Tables 4.2.6.8 and 6.1.1.4'
B B 0.0090 0.0039 'International Tables Vol C Tables 4.2.6.8 and 6.1.1.4'
N N 0.0311 0.0180 'International Tables Vol C Tables 4.2.6.8 and 6.1.1.4'
F F 0.0727 0.0534 'International Tables Vol C Tables 4.2.6.8 and 6.1.1.4'
P P 0.2955 0.4335 'International Tables Vol C Tables 4.2.6.8 and 6.1.1.4'
Cu Cu -1.9646 0.5888 'International Tables Vol C Tables 4.2.6.8 and 6.1.1.4'

loop_
_geom_angle_atom_site_label_1
_geom_angle_atom_site_label_2
_geom_angle_atom_site_label_3
_geom_angle
_geom_angle_site_symmetry_1
_geom_angle_site_symmetry_3
N3 Cu1 N4 101.26(14) . .
N3 Cu1 N1 104.62(14) . .
N4 Cu1 N1 97.19(14) . .
N3 Cu1 P1 114.77(11) . .
N4 Cu1 P1 132.03(11) . .
N1 Cu1 P1 102.81(10) . .
N7 Cu2 N6 100.07(14) . .
N7 Cu2 N2 104.26(14) . .
N6 Cu2 N2 99.36(13) . .
N7 Cu2 P2 114.70(11) . .
N6 Cu2 P2 125.19(10) . .
N2 Cu2 P2 110.53(10) . .
C131 P1 C121 103.18(19) . .
C131 P1 C111 103.51(18) . .
C121 P1 C111 105.12(18) . .
C131 P1 Cu1 117.26(14) . .
C121 P1 Cu1 119.25(15) . .
C111 P1 Cu1 106.88(13) . .
C211 P2 C231 104.5(2) . .
C211 P2 C221 105.47(19) . .
C231 P2 C221 102.9(2) . .
C211 P2 Cu2 108.08(14) . .
C231 P2 Cu2 114.64(16) . .
C221 P2 Cu2 119.92(14) . .
C41 N4 C42 117.1(4) . .
C41 N4 Cu1 116.3(3) . .
C42 N4 Cu1 126.5(3) . .
C31 N3 C35 116.5(4) . .
C31 N3 Cu1 122.9(3) . .
C35 N3 Cu1 120.5(3) . .
C21 N2 C25 115.5(4) . .
C21 N2 Cu2 120.3(3) . .
C25 N2 Cu2 124.0(3) . .
C75 N7 C71 115.5(4) . .
C75 N7 Cu2 121.1(3) . .
C71 N7 Cu2 123.5(3) . .
C65 N6 C61 116.1(3) . .
C65 N6 Cu2 123.0(3) . .
C61 N6 Cu2 120.9(3) . .
C15 N1 C11 116.7(4) . .
C15 N1 Cu1 115.8(3) . .
C11 N1 Cu1 127.1(3) . .
C115 N5 C111 118.1(4) . .
C215 N8 C211 117.7(5) . .
C34 C33 C32 117.0(4) . .
C34 C33 C36 120.4(4) . .
C32 C33 C36 122.6(4) . .
C38 C36 C37 117.0(4) . .
C38 C36 C33 120.8(4) . .
C37 C36 C33 122.2(4) . .
C64 C63 C62 115.6(4) . .
C64 C63 C63 122.2(4) . 7_657
C62 C63 C63 122.2(4) . 7_657
C72 C73 C74 115.3(4) . .
C72 C73 C73 123.0(5) . 7_658
C74 C73 C73 121.5(4) . 7_658
C22 C23 C24 116.2(4) . .
C22 C23 C13 122.6(4) . .
C24 C23 C13 121.2(4) . .
C31 C32 C33 120.2(4) . .
N6 C65 C64 123.2(4) . .
C75 C74 C73 120.2(4) . .
C12 C13 C14 116.1(4) . .
C12 C13 C23 122.2(4) . .
C14 C13 C23 121.7(4) . .
C126 C121 C122 118.7(4) . .
C126 C121 P1 118.5(4) . .
C122 C121 P1 122.8(3) . .
N5 C111 C112 123.5(4) . .
N5 C111 P1 111.8(3) . .
C112 C111 P1 124.5(3) . .
C136 C131 C132 119.3(4) . .
C136 C131 P1 123.7(3) . .
C132 C131 P1 116.9(3) . .
C11 C12 C13 119.8(4) . .
C35 C34 C33 119.2(4) . .
N1 C11 C12 123.8(4) . .
C236 C231 C232 118.0(5) . .
C236 C231 P2 117.6(4) . .
C232 C231 P2 124.5(4) . .
C221 C226 C225 121.2(5) . .
N4 C41 C38 123.0(4) . 6_556
N3 C35 C34 123.5(4) . .
N2 C25 C24 124.1(4) . .
N3 C31 C32 123.4(4) . .
N6 C61 C62 123.6(4) . .
C63 C64 C65 121.0(3) . .
C221 C222 C223 119.3(5) . .
C15 C14 C13 120.3(4) . .
N7 C75 C74 123.9(4) . .
N4 C42 C37 123.5(4) . 6_556
C222 C221 C226 118.3(4) . .
C222 C221 P2 123.8(4) . .
C226 C221 P2 117.7(3) . .
C61 C62 C63 120.5(4) . .
N1 C15 C14 123.3(4) . .
C41 C38 C36 119.9(4) 6 .
C111 C112 C113 117.4(5) . .
N2 C21 C22 124.7(4) . .
C73 C72 C71 120.8(4) . .
C21 C22 C23 119.9(4) . .
C121 C126 C125 121.1(6) . .
N7 C71 C72 124.0(4) . .
C36 C37 C42 119.5(4) . 6
C135 C136 C131 120.8(5) . .
N5 C115 C114 121.4(5) . .
N5 C115 C116 115.8(5) . .
C114 C115 C116 122.8(5) . .
C131 C132 C133 117.9(5) . .
C224 C223 C222 121.9(5) . .
C124 C125 C126 119.4(6) . .
C231 C236 C235 118.0(6) . .
C224 C225 C226 119.3(5) . .
C121 C122 C123 120.3(5) . .
C114 C113 C112 119.3(5) . .
C123 C124 C125 121.2(5) . .
C225 C224 C223 120.0(5) . .
C25 C24 C23 119.6(4) . .
C113 C114 C115 120.2(5) . .
C124 C123 C122 119.2(6) . .
C233 C232 C231 121.5(6) . .
C134 C133 C132 120.1(5) . .
C234 C235 C236 120.7(6) . .
C134 C135 C136 120.5(6) . .
C135 C134 C133 121.3(6) . .
C234 C233 C232 120.6(8) . .
C233 C234 C235 121.2(7) . .
N8 C211 C212 122.8(4) . .
N8 C211 P2 111.6(3) . .
C212 C211 P2 125.2(4) . .
C211 C212 C213 118.1(6) . .
C214 C213 C212 119.7(6) . .
N8 C215 C214 122.1(6) . .
N8 C215 C216 114.4(7) . .
C214 C215 C216 123.4(7) . .
C213 C214 C215 119.5(5) . .
F31 B3 F31 110.7(9) 2_755 .
F31 B3 F32 108.5(3) 2_755 2_755
F31 B3 F32 109.9(3) . 2_755
F31 B3 F32 109.9(3) 2_755 .
F31 B3 F32 108.5(3) . .
F32 B3 F32 109.3(8) 2_755 .
F14 B1 F13 114.5(11) . .
F14 B1 F12 128.2(11) . .
F13 B1 F12 107.7(9) . .
F14 B1 F11 104.5(12) . .
F13 B1 F11 105.4(9) . .
F12 B1 F11 91.3(10) . .
F24 B2 F22 105.3(19) 5_758 .
F24 B2 F23 117.9(19) 5_758 .
F22 B2 F23 104.5(17) . .
F24 B2 F21 109(2) 5_758 .
F22 B2 F21 113.0(18) . .
F23 B2 F21 106.8(18) . .
B2 F24 F23 110.4(17) 5_758 .
F24 F23 B2 126.6(15) . .

loop_
_geom_bond_atom_site_label_1
_geom_bond_atom_site_label_2
_geom_bond_distance
_geom_bond_site_symmetry_2
Cu1 N3 2.050(3) .
Cu1 N4 2.060(3) .
Cu1 N1 2.156(4) .
Cu1 P1 2.1827(11) .
Cu2 N7 2.060(3) .
Cu2 N6 2.064(3) .
Cu2 N2 2.087(3) .
Cu2 P2 2.1863(12) .
P1 C131 1.816(4) .
P1 C121 1.830(4) .
P1 C111 1.827(4) .
P2 C211 1.824(4) .
P2 C231 1.825(4) .
P2 C221 1.820(4) .
N4 C41 1.339(6) .
N4 C42 1.316(6) .
N3 C31 1.337(6) .
N3 C35 1.339(6) .
N2 C21 1.331(5) .
N2 C25 1.343(6) .
N7 C75 1.328(6) .
N7 C71 1.321(6) .
N6 C65 1.329(5) .
N6 C61 1.345(6) .
N1 C15 1.330(6) .
N1 C11 1.320(6) .
N5 C115 1.338(6) .
N5 C111 1.350(6) .
N8 C215 1.345(7) .
N8 C211 1.344(6) .
C33 C34 1.388(6) .
C33 C32 1.378(6) .
C33 C36 1.487(6) .
C36 C38 1.373(7) .
C36 C37 1.388(7) .
C63 C64 1.378(5) .
C63 C62 1.385(6) .
C63 C63 1.466(7) 7_657
C73 C72 1.369(6) .
C73 C74 1.381(6) .
C73 C73 1.469(8) 7_658
C23 C22 1.389(6) .
C23 C24 1.395(6) .
C23 C13 1.474(6) .
C32 C31 1.361(6) .
C65 C64 1.375(6) .
C74 C75 1.377(6) .
C13 C12 1.383(6) .
C13 C14 1.383(6) .
C121 C126 1.377(6) .
C121 C122 1.389(7) .
C111 C112 1.376(6) .
C131 C136 1.390(7) .
C131 C132 1.385(6) .
C12 C11 1.386(7) .
C34 C35 1.372(6) .
C231 C236 1.370(7) .
C231 C232 1.376(7) .
C226 C221 1.396(6) .
C226 C225 1.387(7) .
C41 C38 1.379(7) 6_556
C25 C24 1.373(8) .
C61 C62 1.366(6) .
C222 C221 1.382(6) .
C222 C223 1.398(8) .
C14 C15 1.379(7) .
C42 C37 1.382(6) 6_556
C38 C41 1.379(7) 6
C112 C113 1.398(7) .
C21 C22 1.368(6) .
C72 C71 1.375(7) .
C126 C125 1.386(7) .
C37 C42 1.382(6) 6
C136 C135 1.372(7) .
C115 C114 1.386(8) .
C115 C116 1.507(8) .
C132 C133 1.428(8) .
C223 C224 1.343(8) .
C125 C124 1.359(10) .
C236 C235 1.449(9) .
C225 C224 1.377(9) .
C122 C123 1.391(7) .
C113 C114 1.358(9) .
C124 C123 1.378(10) .
C232 C233 1.386(8) .
C133 C134 1.365(10) .
C235 C234 1.322(11) .
C135 C134 1.327(10) .
C233 C234 1.306(11) .
C211 C212 1.370(7) .
C212 C213 1.400(8) .
C213 C214 1.333(10) .
C215 C214 1.386(10) .
C215 C216 1.474(12) .
B3 F31 1.325(7) 2_755
B3 F31 1.325(7) .
B3 F32 1.387(7) 2_755
B3 F32 1.387(7) .
B1 F14 1.276(14) .
B1 F13 1.292(11) .
B1 F12 1.303(11) .
B1 F11 1.369(12) .
B2 F24 1.25(2) 5_758
B2 F22 1.38(2) .
B2 F23 1.39(2) .
B2 F21 1.38(2) .
F24 B2 1.25(2) 5_758
F24 F23 1.284(18) .

loop_
_platon_squeeze_void_nr
_platon_squeeze_void_average_x
_platon_squeeze_void_average_y
_platon_squeeze_void_average_z
_platon_squeeze_void_volume
_platon_squeeze_void_count_electrons
_platon_squeeze_void_content
1 0.500 0.000 0.011 999 228 ' '
2 0.000 0.500 -0.181 999 228 ' '
3 1.000 0.361 0.250 45 7 ' '
4 0.500 0.861 0.250 45 7 ' '
5 0.500 0.139 0.750 45 7 ' '
6 1.000 0.639 0.750 45 7 ' '
